data_4306278
loop_
_publ_author_name
'Chun-Ying Li'
'Xiao-Xia Chen'
'Jian Zhou'
'Qin-Yu Zhu'
'Zhi-Xin Lei'
'Yong Zhang'
'Jie Dai'

_publ_section_title
;
Cationic Main-Group Metal Chalcogenide with a 1-D Polymeric Structure,
[{In(dien)}2(InTe4)].Cl
;
_journal_name_full 'Inorganic Chemistry'
_journal_page_first 8586
_journal_page_last 8588
_journal_paper_doi 10.1021/ic801121q
_journal_volume 47
_journal_year 2008
_chemical_formula_moiety 'C8 H32 In2 N8 Te2, 2(I)'
_chemical_formula_sum 'C8 H32 I2 In2 N8 Te2'
_chemical_formula_weight 979.06
_chemical_name_systematic
; 
 ? 
;
_space_group_IT_number 14
_symmetry_cell_setting monoclinic
_symmetry_space_group_name_Hall '-P 2yn'
_symmetry_space_group_name_H-M 'P 1 21/n 1'
_atom_sites_solution_hydrogens geom
_atom_sites_solution_primary direct
_atom_sites_solution_secondary difmap
_audit_creation_method SHELXL-97
_cell_angle_alpha 90.00
_cell_angle_beta 97.835(6)
_cell_angle_gamma 90.00
_cell_formula_units_Z 2
_cell_length_a 7.1930(17)
_cell_length_b 11.424(2)
_cell_length_c 14.983(4)
_cell_measurement_temperature 293(2)
_cell_measurement_theta_max 25.34
_cell_measurement_theta_min 3.27
_cell_volume 1219.7(5)
_computing_cell_refinement CrystalClear
_computing_data_collection CrystalClear
_computing_data_reduction CrystalStructure
_computing_structure_refinement 'SHELXL-97 (Sheldrick, 1997)'
_computing_structure_solution 'SHELXS-97 (Sheldrick, 1990)'
_diffrn_ambient_temperature 293(2)
_diffrn_detector_area_resol_mean 7.31
_diffrn_measured_fraction_theta_full 0.987
_diffrn_measured_fraction_theta_max 0.987
_diffrn_measurement_device_type 'Rigaku Mercury'
_diffrn_measurement_method \w
_diffrn_radiation_monochromator graphite
_diffrn_radiation_source 'fine-focus sealed tube'
_diffrn_radiation_type MoK\a
_diffrn_radiation_wavelength 0.71073
_diffrn_reflns_av_R_equivalents 0.0343
_diffrn_reflns_av_sigmaI/netI 0.0365
_diffrn_reflns_limit_h_max 8
_diffrn_reflns_limit_h_min -8
_diffrn_reflns_limit_k_max 13
_diffrn_reflns_limit_k_min -13
_diffrn_reflns_limit_l_max 18
_diffrn_reflns_limit_l_min -17
_diffrn_reflns_number 10747
_diffrn_reflns_theta_full 25.34
_diffrn_reflns_theta_max 25.34
_diffrn_reflns_theta_min 3.27
_exptl_absorpt_coefficient_mu 6.774
_exptl_absorpt_correction_T_max 0.047
_exptl_absorpt_correction_T_min 0.025
_exptl_absorpt_correction_type multi-scan
_exptl_absorpt_process_details 'Jacobson, R. (1998) Private communication'
_exptl_crystal_colour colorless
_exptl_crystal_density_diffrn 2.666
_exptl_crystal_density_method 'not measured'
_exptl_crystal_description block
_exptl_crystal_F_000 888
_exptl_crystal_size_max 0.58
_exptl_crystal_size_mid 0.55
_exptl_crystal_size_min 0.46
_refine_diff_density_max 1.047
_refine_diff_density_min -0.905
_refine_diff_density_rms 0.228
_refine_ls_extinction_coef 0.0090(4)
_refine_ls_extinction_expression Fc^*^=kFc[1+0.001xFc^2^\l^3^/sin(2\q)]^-1/4^
_refine_ls_extinction_method SHELXL
_refine_ls_goodness_of_fit_ref 1.234
_refine_ls_hydrogen_treatment constr
_refine_ls_matrix_type full
_refine_ls_number_parameters 102
_refine_ls_number_reflns 2205
_refine_ls_number_restraints 0
_refine_ls_restrained_S_all 1.234
_refine_ls_R_factor_all 0.0343
_refine_ls_R_factor_gt 0.0283
_refine_ls_shift/su_max 0.004
_refine_ls_shift/su_mean 0.001
_refine_ls_structure_factor_coef Fsqd
_refine_ls_weighting_details 'calc w=1/[\s^2^(Fo^2^)+(0.0437P)^2^+0.0000P] where P=(Fo^2^+2Fc^2^)/3'
_refine_ls_weighting_scheme calc
_refine_ls_wR_factor_gt 0.0925
_refine_ls_wR_factor_ref 0.0953
_reflns_number_gt 1949
_reflns_number_total 2205
_reflns_threshold_expression >2sigma(I)
_cod_data_source_file ic801121q_si_001_2.cif
_cod_data_source_block 2
_cod_depositor_comments
;
The following automatic conversions were performed:
'_symmetry_cell_setting' value 'Monoclinic' changed to 'monoclinic'
according to '/home/saulius/struct/CIF-dictionaries/cif_core.dic'
dictionary named 'cif_core.dic' version 2.4.1 from 2010-06-29.

Automatic conversion script
Id: cif_fix_enum 1527 2010-12-29 10:47:43Z saulius 
;
_cod_original_cell_volume 1219.6(5)
_cod_original_sg_symbol_Hall '-P 2yn '
_cod_database_code 4306278

loop_
_symmetry_equiv_pos_as_xyz
'x, y, z'
'-x+1/2, y+1/2, -z+1/2'
'-x, -y, -z'
'x-1/2, -y-1/2, z-1/2'

loop_
_atom_site_label
_atom_site_type_symbol
_atom_site_fract_x
_atom_site_fract_y
_atom_site_fract_z
_atom_site_U_iso_or_equiv
_atom_site_adp_type
_atom_site_occupancy
_atom_site_symmetry_multiplicity
_atom_site_calc_flag
_atom_site_refinement_flags
_atom_site_disorder_assembly
_atom_site_disorder_group
I1 I 0.75893(7) 0.61103(4) 0.29592(3) 0.0400(2) Uani 1 1 d . . .
Te1 Te 0.20792(6) 0.62475(3) 0.03888(3) 0.03404(19) Uani 1 1 d . . .
In1 In 0.14863(6) 0.38472(3) 0.06248(3) 0.02452(19) Uani 1 1 d . . .
N1 N 0.0598(8) 0.3843(4) 0.2059(4) 0.0371(14) Uani 1 1 d . . .
H1A H -0.0320 0.4372 0.2086 0.045 Uiso 1 1 calc R . .
H1B H 0.0152 0.3133 0.2179 0.045 Uiso 1 1 calc R . .
N2 N 0.4334(8) 0.3724(4) 0.1631(3) 0.0344(13) Uani 1 1 d . . .
H2A H 0.5049 0.3145 0.1455 0.041 Uiso 1 1 calc R . .
H2B H 0.4973 0.4400 0.1619 0.041 Uiso 1 1 calc R . .
N3 N 0.3042(7) 0.3074(5) -0.0488(3) 0.0349(13) Uani 1 1 d . . .
H3A H 0.2359 0.3215 -0.1027 0.042 Uiso 1 1 calc R . .
H3B H 0.4146 0.3448 -0.0478 0.042 Uiso 1 1 calc R . .
N4 N 0.1605(8) 0.1753(5) 0.0849(3) 0.0360(13) Uani 1 1 d . . .
H4A H 0.2573 0.1564 0.1271 0.043 Uiso 1 1 calc R . .
H4B H 0.0537 0.1501 0.1035 0.043 Uiso 1 1 calc R . .
C1 C 0.2225(11) 0.4132(8) 0.2732(5) 0.056(2) Uani 1 1 d . . .
H1C H 0.1949 0.3923 0.3328 0.067 Uiso 1 1 calc R . .
H1D H 0.2451 0.4969 0.2725 0.067 Uiso 1 1 calc R . .
C2 C 0.3950(10) 0.3496(7) 0.2545(5) 0.0470(18) Uani 1 1 d . . .
H2C H 0.5013 0.3746 0.2972 0.056 Uiso 1 1 calc R . .
H2D H 0.3781 0.2662 0.2624 0.056 Uiso 1 1 calc R . .
C3 C 0.3402(9) 0.1799(6) -0.0401(5) 0.0408(17) Uani 1 1 d . . .
H3C H 0.4579 0.1665 -0.0016 0.049 Uiso 1 1 calc R . .
H3D H 0.3504 0.1470 -0.0989 0.049 Uiso 1 1 calc R . .
C4 C 0.1843(10) 0.1209(5) -0.0009(5) 0.0399(17) Uani 1 1 d . . .
H4C H 0.0687 0.1274 -0.0423 0.048 Uiso 1 1 calc R . .
H4D H 0.2129 0.0384 0.0082 0.048 Uiso 1 1 calc R . .

loop_
_atom_site_aniso_label
_atom_site_aniso_U_11
_atom_site_aniso_U_22
_atom_site_aniso_U_33
_atom_site_aniso_U_23
_atom_site_aniso_U_13
_atom_site_aniso_U_12
I1 0.0465(3) 0.0335(3) 0.0421(3) -0.00266(18) 0.0136(2) 0.00224(19)
Te1 0.0205(3) 0.0261(3) 0.0528(3) 0.00586(19) -0.0046(2) -0.00427(16)
In1 0.0205(3) 0.0245(3) 0.0279(3) 0.00280(16) 0.0011(2) 0.00055(16)
N1 0.040(3) 0.035(3) 0.040(3) -0.002(2) 0.017(3) 0.006(2)
N2 0.036(3) 0.033(3) 0.033(3) 0.003(2) 0.002(3) -0.003(2)
N3 0.028(3) 0.049(4) 0.029(3) 0.003(2) 0.009(2) -0.006(3)
N4 0.044(3) 0.031(3) 0.035(3) 0.004(2) 0.013(3) -0.002(2)
C1 0.058(5) 0.076(6) 0.032(4) -0.008(4) -0.003(4) 0.012(4)
C2 0.041(4) 0.055(4) 0.041(4) 0.002(4) -0.009(3) 0.001(4)
C3 0.036(4) 0.044(4) 0.045(4) -0.015(3) 0.011(3) 0.003(3)
C4 0.043(4) 0.034(4) 0.045(4) -0.011(3) 0.013(3) -0.008(3)

loop_
_atom_type_symbol
_atom_type_description
_atom_type_scat_dispersion_real
_atom_type_scat_dispersion_imag
_atom_type_scat_source
C C 0.0033 0.0016 'International Tables Vol C Tables 4.2.6.8 and 6.1.1.4'
H H 0.0000 0.0000 'International Tables Vol C Tables 4.2.6.8 and 6.1.1.4'
In In -0.7276 1.3100 'International Tables Vol C Tables 4.2.6.8 and 6.1.1.4'
I I -0.4742 1.8119 'International Tables Vol C Tables 4.2.6.8 and 6.1.1.4'
N N 0.0061 0.0033 'International Tables Vol C Tables 4.2.6.8 and 6.1.1.4'
Te Te -0.5308 1.6751 'International Tables Vol C Tables 4.2.6.8 and 6.1.1.4'

loop_
_geom_angle_atom_site_label_1
_geom_angle_atom_site_label_2
_geom_angle_atom_site_label_3
_geom_angle
_geom_angle_site_symmetry_1
_geom_angle_site_symmetry_3
_geom_angle_publ_flag
In1 Te1 In1 83.499(16) 3_565 . ?
N3 In1 N1 152.79(19) . . ?
N3 In1 N2 88.56(18) . . ?
N1 In1 N2 74.63(19) . . ?
N3 In1 N4 73.15(18) . . ?
N1 In1 N4 83.01(16) . . ?
N2 In1 N4 80.90(18) . . ?
N3 In1 Te1 95.27(13) . 3_565 ?
N1 In1 Te1 98.89(15) . 3_565 ?
N2 In1 Te1 171.42(12) . 3_565 ?
N4 In1 Te1 92.85(13) . 3_565 ?
N3 In1 Te1 100.71(14) . . ?
N1 In1 Te1 100.62(12) . . ?
N2 In1 Te1 90.30(12) . . ?
N4 In1 Te1 169.29(13) . . ?
Te1 In1 Te1 96.501(16) 3_565 . ?
C1 N1 In1 109.9(4) . . ?
C1 N1 H1A 109.7 . . ?
In1 N1 H1A 109.7 . . ?
C1 N1 H1B 109.7 . . ?
In1 N1 H1B 109.7 . . ?
H1A N1 H1B 108.2 . . ?
C2 N2 In1 110.5(4) . . ?
C2 N2 H2A 109.6 . . ?
In1 N2 H2A 109.6 . . ?
C2 N2 H2B 109.6 . . ?
In1 N2 H2B 109.6 . . ?
H2A N2 H2B 108.1 . . ?
C3 N3 In1 114.1(4) . . ?
C3 N3 H3A 108.7 . . ?
In1 N3 H3A 108.7 . . ?
C3 N3 H3B 108.7 . . ?
In1 N3 H3B 108.7 . . ?
H3A N3 H3B 107.6 . . ?
C4 N4 In1 107.8(4) . . ?
C4 N4 H4A 110.1 . . ?
In1 N4 H4A 110.1 . . ?
C4 N4 H4B 110.2 . . ?
In1 N4 H4B 110.1 . . ?
H4A N4 H4B 108.5 . . ?
N1 C1 C2 111.3(6) . . ?
N1 C1 H1C 109.4 . . ?
C2 C1 H1C 109.4 . . ?
N1 C1 H1D 109.4 . . ?
C2 C1 H1D 109.4 . . ?
H1C C1 H1D 108.0 . . ?
N2 C2 C1 110.9(6) . . ?
N2 C2 H2C 109.4 . . ?
C1 C2 H2C 109.4 . . ?
N2 C2 H2D 109.4 . . ?
C1 C2 H2D 109.4 . . ?
H2C C2 H2D 108.0 . . ?
N3 C3 C4 110.3(5) . . ?
N3 C3 H3C 109.6 . . ?
C4 C3 H3C 109.6 . . ?
N3 C3 H3D 109.6 . . ?
C4 C3 H3D 109.6 . . ?
H3C C3 H3D 108.1 . . ?
N4 C4 C3 109.8(5) . . ?
N4 C4 H4C 109.7 . . ?
C3 C4 H4C 109.7 . . ?
N4 C4 H4D 109.7 . . ?
C3 C4 H4D 109.7 . . ?
H4C C4 H4D 108.2 . . ?

loop_
_geom_bond_atom_site_label_1
_geom_bond_atom_site_label_2
_geom_bond_distance
_geom_bond_site_symmetry_2
_geom_bond_publ_flag
Te1 In1 2.7988(8) 3_565 ?
Te1 In1 2.8048(8) . ?
In1 N3 2.306(5) . ?
In1 N1 2.323(5) . ?
In1 N2 2.377(6) . ?
In1 N4 2.416(5) . ?
In1 Te1 2.7988(8) 3_565 ?
N1 C1 1.474(10) . ?
N1 H1A 0.9000 . ?
N1 H1B 0.9000 . ?
N2 C2 1.457(9) . ?
N2 H2A 0.9000 . ?
N2 H2B 0.9000 . ?
N3 C3 1.482(8) . ?
N3 H3A 0.9000 . ?
N3 H3B 0.9000 . ?
N4 C4 1.459(8) . ?
N4 H4A 0.9000 . ?
N4 H4B 0.9000 . ?
C1 C2 1.497(11) . ?
C1 H1C 0.9700 . ?
C1 H1D 0.9700 . ?
C2 H2C 0.9700 . ?
C2 H2D 0.9700 . ?
C3 C4 1.495(9) . ?
C3 H3C 0.9700 . ?
C3 H3D 0.9700 . ?
C4 H4C 0.9700 . ?
C4 H4D 0.9700 . ?

loop_
_geom_torsion_atom_site_label_1
_geom_torsion_atom_site_label_2
_geom_torsion_atom_site_label_3
_geom_torsion_atom_site_label_4
_geom_torsion
_geom_torsion_site_symmetry_1
_geom_torsion_site_symmetry_2
_geom_torsion_site_symmetry_3
_geom_torsion_site_symmetry_4
_geom_torsion_publ_flag
In1 Te1 In1 N3 96.64(13) 3_565 . . . ?
In1 Te1 In1 N1 -100.35(15) 3_565 . . . ?
In1 Te1 In1 N2 -174.76(13) 3_565 . . . ?
In1 Te1 In1 N4 150.7(7) 3_565 . . . ?
In1 Te1 In1 Te1 0.0 3_565 . . 3_565 ?
N3 In1 N1 C1 71.1(6) . . . . ?
N2 In1 N1 C1 17.3(4) . . . . ?
N4 In1 N1 C1 99.8(5) . . . . ?
Te1 In1 N1 C1 -168.4(4) 3_565 . . . ?
Te1 In1 N1 C1 -70.0(4) . . . . ?
N3 In1 N2 C2 -147.8(4) . . . . ?
N1 In1 N2 C2 10.5(4) . . . . ?
N4 In1 N2 C2 -74.7(4) . . . . ?
Te1 In1 N2 C2 111.5(4) . . . . ?
N1 In1 N3 C3 24.4(7) . . . . ?
N2 In1 N3 C3 75.5(4) . . . . ?
N4 In1 N3 C3 -5.5(4) . . . . ?
Te1 In1 N3 C3 -96.8(4) 3_565 . . . ?
Te1 In1 N3 C3 165.5(4) . . . . ?
N3 In1 N4 C4 -23.1(4) . . . . ?
N1 In1 N4 C4 170.2(4) . . . . ?
N2 In1 N4 C4 -114.4(4) . . . . ?
Te1 In1 N4 C4 71.5(4) 3_565 . . . ?
Te1 In1 N4 C4 -79.3(8) . . . . ?
In1 N1 C1 C2 -43.5(7) . . . . ?
In1 N2 C2 C1 -36.9(7) . . . . ?
N1 C1 C2 N2 55.0(9) . . . . ?
In1 N3 C3 C4 33.2(7) . . . . ?
In1 N4 C4 C3 48.8(6) . . . . ?
N3 C3 C4 N4 -55.6(8) . . . . ?
